data_4331174
loop_
_publ_author_name
'Xu-Dong Chen'
'Wei Zhang'
'Jeremiah S. Duncan'
'Sonny C. Lee'

_publ_contact_author_address
;                                                                               
 Department of Chemistry
 University of Waterloo
 200 University Avenue West
 Waterloo, Ontario  N2L 3G1
 CANADA  
;
_publ_contact_author_email sclee@uwaterloo.ca
_publ_contact_author_fax 519-746-0435
_publ_contact_author_name 'Sonny C. Lee'
_publ_contact_author_phone '519-885-1211 x37501'
_publ_section_title
;
 Iron-Amide-Sulfide and Iron-Imide-Sulfide Clusters: Heteroligated Core
 Environments Relevant to the Nitrogenase FeMo Cofactor
;
_journal_name_full 'Inorganic Chemistry'
_journal_page_first 12891
_journal_page_last 12904
_journal_paper_doi 10.1021/ic301868m
_journal_volume 51
_journal_year 2012
_chemical_compound_source 'Chemical synthesis, S.C. Lee lab'
_chemical_formula_moiety '(Fe 2+)2 (C4H10N -)2 (C6H18NSi2 1-)2'
_chemical_formula_structural Fe2(NC4H10)2(NSi2C6H18)2
_chemical_formula_sum 'C20 H56 Fe2 N4 Si4'
_chemical_formula_weight 576.75
_chemical_name_common Fe2(mu-NHtBu)[N(TMS)2]2
_chemical_name_systematic
; 
 ? 
;
_space_group_IT_number 14
_symmetry_cell_setting monoclinic
_symmetry_space_group_name_Hall '-P 2ybc'
_symmetry_space_group_name_H-M 'P 1 21/c 1'
_atom_sites_solution_hydrogens geom
_atom_sites_solution_primary direct
_atom_sites_solution_secondary difmap
_audit_creation_method SHELXL
_cell_angle_alpha 90.00
_cell_angle_beta 102.368(3)
_cell_angle_gamma 90.00
_cell_formula_units_Z 2
_cell_length_a 11.7818(7)
_cell_length_b 9.5043(6)
_cell_length_c 15.9211(8)
_cell_measurement_reflns_used 6729
_cell_measurement_temperature 200(2)
_cell_measurement_theta_max 23.97
_cell_measurement_theta_min 1.77
_cell_volume 1741.43(18)
_computing_cell_refinement DENZO-SMN
_computing_data_collection 'NONIUS COLLECT'
_computing_data_reduction DENZO-SMN
_computing_molecular_graphics 'Siemens SHELXTL'
_computing_publication_material 'CIFTAB, Siemens SHELXTL'
_computing_structure_refinement 'SHELXL-93 (Sheldrick, 1993)'
_computing_structure_solution 'SHELXS-86 (Sheldrick, 1990)'
_diffrn_ambient_temperature 200(2)
_diffrn_measured_fraction_theta_full 0.998
_diffrn_measured_fraction_theta_max 0.998
_diffrn_measurement_device 'Nonius KappaCCD'
_diffrn_measurement_method '\w scans'
_diffrn_radiation_monochromator graphite
_diffrn_radiation_source 'fine-focus sealed tube'
_diffrn_radiation_type MoK\a
_diffrn_radiation_wavelength 0.71073
_diffrn_reflns_av_R_equivalents 0.042
_diffrn_reflns_av_sigmaI/netI 0.0476
_diffrn_reflns_limit_h_max 13
_diffrn_reflns_limit_h_min 0
_diffrn_reflns_limit_k_max 10
_diffrn_reflns_limit_k_min 0
_diffrn_reflns_limit_l_max 17
_diffrn_reflns_limit_l_min -18
_diffrn_reflns_number 6729
_diffrn_reflns_theta_full 23.97
_diffrn_reflns_theta_max 23.97
_diffrn_reflns_theta_min 1.77
_diffrn_standards_number 0
_exptl_absorpt_coefficient_mu 0.983
_exptl_absorpt_correction_type none
_exptl_crystal_colour green
_exptl_crystal_density_diffrn 1.100
_exptl_crystal_description rods
_exptl_crystal_F_000 624
_exptl_crystal_size_max 0.35
_exptl_crystal_size_mid 0.33
_exptl_crystal_size_min 0.23
_refine_diff_density_max 0.715
_refine_diff_density_min -0.333
_refine_diff_density_rms 0.060
_refine_ls_extinction_method none
_refine_ls_goodness_of_fit_all 1.065
_refine_ls_goodness_of_fit_obs 1.133
_refine_ls_hydrogen_treatment mixed
_refine_ls_matrix_type full
_refine_ls_number_parameters 234
_refine_ls_number_reflns 2718
_refine_ls_number_restraints 126
_refine_ls_restrained_S_all 1.062
_refine_ls_restrained_S_obs 1.122
_refine_ls_R_factor_all 0.0753
_refine_ls_R_factor_obs 0.0484
_refine_ls_shift/esd_max 0.000
_refine_ls_shift/esd_mean 0.000
_refine_ls_structure_factor_coef Fsqd
_refine_ls_weighting_details 'w=1/[\s^2^(Fo^2^)+(0.0779P)^2^+0.0000P] where P=(Fo^2^+2Fc^2^)/3'
_refine_ls_weighting_scheme calc
_refine_ls_wR_factor_all 0.1405
_refine_ls_wR_factor_obs 0.1238
_reflns_number_observed 1937
_reflns_number_total 2719
_reflns_observed_criterion I>2\s(I)
_cod_data_source_file ic301868m_si_002_2.cif
_cod_data_source_block 574_14
_cod_original_cell_volume 1741.4(2)
_cod_database_code 4331174

loop_
_symmetry_equiv_pos_as_xyz
'x, y, z'
'-x, y+1/2, -z+1/2'
'-x, -y, -z'
'x, -y-1/2, z-1/2'

loop_
_atom_site_aniso_label
_atom_site_aniso_U_11
_atom_site_aniso_U_22
_atom_site_aniso_U_33
_atom_site_aniso_U_23
_atom_site_aniso_U_13
_atom_site_aniso_U_12
Fe1 0.0445(4) 0.0523(4) 0.0494(4) -0.0051(3) 0.0104(3) -0.0036(3)
Si1 0.1098(12) 0.0644(9) 0.0650(8) -0.0065(7) 0.0235(8) -0.0333(9)
Si2 0.0456(7) 0.1037(12) 0.0566(7) 0.0104(7) 0.0042(6) -0.0072(7)
N1 0.060(2) 0.077(3) 0.061(2) -0.013(2) 0.016(2) -0.006(2)
N2 0.052(2) 0.059(2) 0.053(2) -0.003(2) 0.009(2) -0.013(2)
C1 0.057(3) 0.081(3) 0.071(3) -0.028(2) 0.026(2) -0.002(2)
C2 0.060(5) 0.102(8) 0.086(7) -0.011(5) 0.037(5) 0.007(5)
C3 0.088(6) 0.137(11) 0.109(7) -0.073(7) 0.020(5) -0.009(8)
C4 0.078(8) 0.064(6) 0.120(7) -0.012(5) 0.033(5) -0.002(5)
C2' 0.059(7) 0.137(13) 0.101(11) -0.036(10) 0.030(8) 0.000(9)
C3' 0.073(8) 0.100(12) 0.080(7) -0.047(7) 0.024(6) 0.005(9)
C4' 0.078(12) 0.085(9) 0.112(10) -0.024(8) 0.004(9) 0.009(8)
C5 0.141(8) 0.111(11) 0.181(10) -0.001(10) 0.074(7) -0.071(7)
C6 0.254(17) 0.053(8) 0.066(8) -0.002(7) 0.027(11) -0.008(9)
C7 0.173(11) 0.068(6) 0.070(6) 0.021(6) 0.023(7) -0.017(8)
C8 0.071(4) 0.102(5) 0.081(5) 0.037(4) 0.011(3) 0.012(4)
C9 0.072(5) 0.189(11) 0.121(7) 0.046(7) 0.038(5) 0.038(6)
C10 0.129(9) 0.178(9) 0.089(5) 0.002(6) -0.040(5) -0.051(7)
C5' 0.139(15) 0.100(18) 0.175(18) 0.011(17) 0.065(14) -0.084(12)
C6' 0.257(23) 0.033(13) 0.083(17) 0.024(13) 0.016(19) -0.002(15)
C7' 0.166(18) 0.055(12) 0.084(15) 0.049(14) 0.015(16) -0.018(16)
C8' 0.097(18) 0.113(18) 0.088(19) 0.045(17) -0.007(17) 0.005(17)
C9' 0.075(18) 0.195(23) 0.135(20) 0.028(20) 0.025(17) 0.035(19)
C10' 0.122(21) 0.169(20) 0.082(17) 0.000(17) -0.040(18) -0.043(20)

loop_
_atom_site_label
_atom_site_type_symbol
_atom_site_fract_x
_atom_site_fract_y
_atom_site_fract_z
_atom_site_U_iso_or_equiv
_atom_site_thermal_displace_type
_atom_site_occupancy
_atom_site_calc_flag
_atom_site_refinement_flags
_atom_site_disorder_group
Fe1 Fe 0.59925(5) 0.06634(6) 0.03473(3) 0.0487(2) Uani 1 d . .
Si1 Si 0.76051(15) 0.32211(15) 0.04476(9) 0.0790(5) Uani 1 d D .
Si2 Si 0.83707(11) 0.0659(2) 0.15935(8) 0.0697(4) Uani 1 d D .
N1 N 0.5362(3) -0.0068(5) -0.0850(2) 0.0656(10) Uani 1 d . .
H1 H 0.5132(3) 0.0698(5) -0.1210(2) 0.079 Uiso 1 calc R .
N2 N 0.7399(3) 0.1590(4) 0.0842(2) 0.0549(9) Uani 1 d . .
C1 C 0.6018(4) -0.1057(5) -0.1295(3) 0.0682(12) Uani 1 d DU .
C2 C 0.7021(11) -0.0224(16) -0.1528(11) 0.079(3) Uani 0.63(3) d PDU 1
H2A H 0.7534(31) 0.0124(55) -0.1001(12) 0.119 Uiso 0.63(3) calc PR 1
H2B H 0.6709(12) 0.0574(40) -0.1895(35) 0.119 Uiso 0.63(3) calc PR 1
H2C H 0.7463(32) -0.0837(24) -0.1836(34) 0.119 Uiso 0.63(3) calc PR 1
C3 C 0.5264(16) -0.1773(24) -0.2091(9) 0.111(4) Uani 0.63(3) d PDU 1
H3A H 0.5735(23) -0.2458(65) -0.2326(31) 0.167 Uiso 0.63(3) calc PR 1
H3B H 0.4968(59) -0.1060(26) -0.2527(22) 0.167 Uiso 0.63(3) calc PR 1
H3C H 0.4611(40) -0.2255(72) -0.1925(14) 0.167 Uiso 0.63(3) calc PR 1
C4 C 0.6522(15) -0.2205(15) -0.0641(9) 0.085(3) Uani 0.63(3) d PDU 1
H4A H 0.5886(15) -0.2708(46) -0.0465(32) 0.128 Uiso 0.63(3) calc PR 1
H4B H 0.7022(46) -0.1770(16) -0.0137(19) 0.128 Uiso 0.63(3) calc PR 1
H4C H 0.6979(47) -0.2867(39) -0.0905(15) 0.128 Uiso 0.63(3) calc PR 1
C2' C 0.7255(14) -0.0613(37) -0.1359(21) 0.097(6) Uani 0.37(3) d PDU 2
H2'A H 0.7576(42) -0.1309(75) -0.1699(68) 0.146 Uiso 0.37(3) calc PR 2
H2'B H 0.7750(30) -0.0557(126) -0.0781(21) 0.146 Uiso 0.37(3) calc PR 2
H2'C H 0.7226(19) 0.0309(67) -0.1638(71) 0.146 Uiso 0.37(3) calc PR 2
C3' C 0.5240(23) -0.1231(33) -0.2196(10) 0.083(5) Uani 0.37(3) d PDU 2
H3'A H 0.5608(52) -0.1884(96) -0.2532(26) 0.125 Uiso 0.37(3) calc PR 2
H3'B H 0.5134(83) -0.0315(38) -0.2485(29) 0.125 Uiso 0.37(3) calc PR 2
H3'C H 0.4483(41) -0.1603(117) -0.2144(11) 0.125 Uiso 0.37(3) calc PR 2
C4' C 0.6100(28) -0.2472(20) -0.0814(17) 0.094(5) Uani 0.37(3) d PDU 2
H4'A H 0.6879(41) -0.2868(62) -0.0765(68) 0.141 Uiso 0.37(3) calc PR 2
H4'B H 0.5521(72) -0.3125(46) -0.1133(44) 0.141 Uiso 0.37(3) calc PR 2
H4'C H 0.5951(107) -0.2321(28) -0.0239(33) 0.141 Uiso 0.37(3) calc PR 2
C5 C 0.9104(9) 0.3526(26) 0.0253(14) 0.138(6) Uani 0.73(4) d PDU 1
H51 H 0.9182(26) 0.4512(33) 0.0093(55) 0.208 Uiso 0.73(4) calc PR 1
H52 H 0.9229(29) 0.2914(69) -0.0215(40) 0.208 Uiso 0.73(4) calc PR 1
H53 H 0.9682(9) 0.3312(91) 0.0777(22) 0.208 Uiso 0.73(4) calc PR 1
C6 C 0.7348(27) 0.4727(17) 0.1143(12) 0.125(6) Uani 0.73(4) d PDU 1
H61 H 0.6516(29) 0.4796(58) 0.1137(46) 0.188 Uiso 0.73(4) calc PR 1
H62 H 0.7611(69) 0.5603(20) 0.0922(33) 0.188 Uiso 0.73(4) calc PR 1
H63 H 0.7781(67) 0.4570(46) 0.1733(16) 0.188 Uiso 0.73(4) calc PR 1
C7 C 0.6611(17) 0.3543(26) -0.0629(9) 0.104(5) Uani 0.73(4) d PDU 1
H71 H 0.6861(42) 0.4392(48) -0.0889(22) 0.156 Uiso 0.73(4) calc PR 1
H72 H 0.5814(20) 0.3670(84) -0.0553(10) 0.156 Uiso 0.73(4) calc PR 1
H73 H 0.6641(51) 0.2735(40) -0.1006(18) 0.156 Uiso 0.73(4) calc PR 1
C8 C 0.7623(6) -0.0781(8) 0.2073(5) 0.085(2) Uani 0.853(11) d PDU 1
H81 H 0.8198(8) -0.1305(32) 0.2494(23) 0.128 Uiso 0.853(11) calc PR 1
H82 H 0.7239(34) -0.1420(28) 0.1617(7) 0.128 Uiso 0.853(11) calc PR 1
H83 H 0.7043(29) -0.0370(8) 0.2359(26) 0.128 Uiso 0.853(11) calc PR 1
C9 C 0.9492(7) -0.0245(12) 0.1096(6) 0.125(4) Uani 0.853(11) d PDU 1
H91 H 0.9111(11) -0.0949(49) 0.0680(32) 0.187 Uiso 0.853(11) calc PR 1
H92 H 1.0068(33) -0.0709(59) 0.1547(8) 0.187 Uiso 0.853(11) calc PR 1
H93 H 0.9881(39) 0.0452(16) 0.0802(36) 0.187 Uiso 0.853(11) calc PR 1
C10 C 0.9132(9) 0.1774(10) 0.2511(5) 0.141(4) Uani 0.853(11) d PDU 1
H10A H 0.9508(21) 0.1168(10) 0.2988(8) 0.212 Uiso 0.853(11) calc PR 1
H10B H 0.8566(8) 0.2385(17) 0.2702(7) 0.212 Uiso 0.853(11) calc PR 1
H10C H 0.9720(8) 0.2354(16) 0.2324(7) 0.212 Uiso 0.853(11) calc PR 1
C5' C 0.8996(9) 0.3098(13) 0.0050(5) 0.133(10) Uani 0.27(4) d PRDU 2
H5'A H 0.9242(9) 0.4043(13) -0.0081(5) 0.200 Uiso 0.27(4) calc PR 2
H5'B H 0.8869(9) 0.2519(14) -0.0471(5) 0.200 Uiso 0.27(4) calc PR 2
H5'C H 0.9601(9) 0.2669(15) 0.0495(6) 0.200 Uiso 0.27(4) calc PR 2
C6' C 0.7591(74) 0.4405(42) 0.1394(20) 0.127(10) Uani 0.27(4) d PDU 2
H6'A H 0.7389(212) 0.5365(71) 0.1190(21) 0.191 Uiso 0.27(4) calc PR 2
H6'B H 0.8362(86) 0.4405(180) 0.1778(74) 0.191 Uiso 0.27(4) calc PR 2
H6'C H 0.7014(149) 0.4062(150) 0.1707(88) 0.191 Uiso 0.27(4) calc PR 2
C7' C 0.6285(32) 0.3539(70) -0.0439(29) 0.103(11) Uani 0.27(4) d PDU 2
H7'A H 0.6363(85) 0.4446(121) -0.0714(89) 0.155 Uiso 0.27(4) calc PR 2
H7'B H 0.5588(38) 0.3551(205) -0.0196(33) 0.155 Uiso 0.27(4) calc PR 2
H7'C H 0.6218(96) 0.2786(134) -0.0867(65) 0.155 Uiso 0.27(4) calc PR 2
C8' C 0.7909(44) -0.1238(21) 0.1620(33) 0.103(10) Uani 0.147(11) d PDU 2
H8'A H 0.8488(152) -0.1756(82) 0.2041(161) 0.155 Uiso 0.147(11) calc PR 2
H8'B H 0.7846(284) -0.1658(100) 0.1049(67) 0.155 Uiso 0.147(11) calc PR 2
H8'C H 0.7154(142) -0.1287(30) 0.1783(207) 0.155 Uiso 0.147(11) calc PR 2
C9' C 0.9884(21) 0.0875(79) 0.1394(39) 0.135(11) Uani 0.147(11) d PDU 2
H9'A H 0.9877(75) 0.0663(431) 0.0791(77) 0.202 Uiso 0.147(11) calc PR 2
H9'B H 1.0414(74) 0.0228(333) 0.1766(200) 0.202 Uiso 0.147(11) calc PR 2
H9'C H 1.0145(145) 0.1845(147) 0.1522(262) 0.202 Uiso 0.147(11) calc PR 2
C10' C 0.8302(47) 0.1478(62) 0.2665(18) 0.133(11) Uani 0.147(11) d PDU 2
H10D H 0.9086(69) 0.1750(413) 0.2967(121) 0.200 Uiso 0.147(11) calc PR 2
H10E H 0.7982(343) 0.0795(160) 0.3013(106) 0.200 Uiso 0.147(11) calc PR 2
H10F H 0.7803(301) 0.2313(260) 0.2569(21) 0.200 Uiso 0.147(11) calc PR 2

loop_
_atom_type_symbol
_atom_type_description
_atom_type_scat_dispersion_real
_atom_type_scat_dispersion_imag
_atom_type_scat_source
C C 0.0033 0.0016 'International Tables Vol C Tables 4.2.6.8 and 6.1.1.4'
H H 0.0000 0.0000 'International Tables Vol C Tables 4.2.6.8 and 6.1.1.4'
N N 0.0061 0.0033 'International Tables Vol C Tables 4.2.6.8 and 6.1.1.4'
Si Si 0.0817 0.0704 'International Tables Vol C Tables 4.2.6.8 and 6.1.1.4'
Fe Fe 0.3463 0.8444 'International Tables Vol C Tables 4.2.6.8 and 6.1.1.4'

loop_
_geom_angle_atom_site_label_1
_geom_angle_atom_site_label_2
_geom_angle_atom_site_label_3
_geom_angle
_geom_angle_site_symmetry_1
_geom_angle_site_symmetry_3
N2 Fe1 N1 131.55(14) . 3_655
N2 Fe1 N1 131.81(14) . .
N1 Fe1 N1 96.64(13) 3_655 .
N2 Fe1 Fe1 179.62(11) . 3_655
N1 Fe1 Fe1 48.34(10) 3_655 3_655
N1 Fe1 Fe1 48.30(11) . 3_655
N2 Si1 C6 115.0(7) . .
N2 Si1 C5 114.4(6) . .
C6 Si1 C5 104.9(12) . .
N2 Si1 C7 111.9(8) . .
C6 Si1 C7 105.4(10) . .
C5 Si1 C7 104.4(7) . .
N2 Si1 C5' 105.6(4) . .
N2 Si1 C6' 102.8(16) . .
C5' Si1 C6' 117.6(27) . .
N2 Si1 C7' 105.1(18) . .
C5' Si1 C7' 113.3(19) . .
C6' Si1 C7' 110.8(28) . .
N2 Si2 C10 112.9(3) . .
N2 Si2 C8 111.1(2) . .
C10 Si2 C8 106.5(4) . .
N2 Si2 C8' 110.9(13) . .
N2 Si2 C9' 109.9(18) . .
C8' Si2 C9' 113.2(25) . .
N2 Si2 C9 111.4(3) . .
C10 Si2 C9 108.9(4) . .
C8 Si2 C9 105.7(4) . .
N2 Si2 C10' 105.4(17) . .
C8' Si2 C10' 107.7(24) . .
C9' Si2 C10' 109.3(24) . .
C1 N1 Fe1 123.2(3) . 3_655
C1 N1 Fe1 123.0(3) . .
Fe1 N1 Fe1 83.36(13) 3_655 .
Si1 N2 Si2 126.8(2) . .
Si1 N2 Fe1 116.7(2) . .
Si2 N2 Fe1 116.4(2) . .
N1 C1 C2 107.1(7) . .
N1 C1 C3' 104.2(12) . .
N1 C1 C4 106.8(7) . .
C2 C1 C4 109.0(6) . .
N1 C1 C4' 107.3(12) . .
C3' C1 C4' 109.4(8) . .
N1 C1 C3 113.8(9) . .
C2 C1 C3 111.6(6) . .
C4 C1 C3 108.4(6) . .
N1 C1 C2' 116.9(14) . .
C3' C1 C2' 110.6(8) . .
C4' C1 C2' 108.2(8) . .

loop_
_geom_bond_atom_site_label_1
_geom_bond_atom_site_label_2
_geom_bond_distance
_geom_bond_site_symmetry_2
Fe1 N2 1.893(3) .
Fe1 N1 2.013(4) 3_655
Fe1 N1 2.015(3) .
Fe1 Fe1 2.6785(11) 3_655
Si1 N2 1.709(4) .
Si1 C6 1.874(7) .
Si1 C5 1.880(7) .
Si1 C7 1.882(7) .
Si1 C5' 1.883(10) .
Si1 C6' 1.884(10) .
Si1 C7' 1.887(10) .
Si2 N2 1.714(4) .
Si2 C10 1.871(6) .
Si2 C8 1.876(5) .
Si2 C8' 1.887(10) .
Si2 C9' 1.888(10) .
Si2 C9 1.888(6) .
Si2 C10' 1.892(10) .
N1 C1 1.491(6) .
N1 Fe1 2.013(4) 3_655
C1 C2 1.532(7) .
C1 C3' 1.536(9) .
C1 C4 1.536(7) .
C1 C4' 1.540(9) .
C1 C3 1.540(7) .
C1 C2' 1.541(9) .

loop_
_geom_torsion_atom_site_label_1
_geom_torsion_atom_site_label_2
_geom_torsion_atom_site_label_3
_geom_torsion_atom_site_label_4
_geom_torsion
_geom_torsion_site_symmetry_1
_geom_torsion_site_symmetry_4
N2 Fe1 N1 C1 53.9(4) . .
N1 Fe1 N1 C1 -125.6(4) 3_655 .
Fe1 Fe1 N1 C1 -125.6(4) 3_655 .
N2 Fe1 N1 Fe1 179.5(2) . 3_655
N1 Fe1 N1 Fe1 0.0 3_655 3_655
Fe1 Fe1 N1 Fe1 0.0 3_655 3_655
C6 Si1 N2 Si2 -81.9(11) . .
C5 Si1 N2 Si2 39.5(10) . .
C7 Si1 N2 Si2 157.9(8) . .
C5' Si1 N2 Si2 53.6(3) . .
C6' Si1 N2 Si2 -70.3(26) . .
C7' Si1 N2 Si2 173.7(22) . .
C6 Si1 N2 Fe1 102.4(10) . .
C5 Si1 N2 Fe1 -136.2(9) . .
C7 Si1 N2 Fe1 -17.8(9) . .
C5' Si1 N2 Fe1 -122.1(3) . .
C6' Si1 N2 Fe1 114.0(26) . .
C7' Si1 N2 Fe1 -2.0(22) . .
C10 Si2 N2 Si1 42.8(5) . .
C8 Si2 N2 Si1 162.3(4) . .
C8' Si2 N2 Si1 -165.9(21) . .
C9' Si2 N2 Si1 -39.9(25) . .
C9 Si2 N2 Si1 -80.2(5) . .
C10' Si2 N2 Si1 77.8(20) . .
C10 Si2 N2 Fe1 -141.5(4) . .
C8 Si2 N2 Fe1 -22.0(4) . .
C8' Si2 N2 Fe1 9.8(21) . .
C9' Si2 N2 Fe1 135.7(25) . .
C9 Si2 N2 Fe1 95.5(5) . .
C10' Si2 N2 Fe1 -106.5(20) . .
N1 Fe1 N2 Si1 -115.7(2) 3_655 .
N1 Fe1 N2 Si1 64.9(3) . .
Fe1 Fe1 N2 Si1 171.8(1000) 3_655 .
N1 Fe1 N2 Si2 68.2(3) 3_655 .
N1 Fe1 N2 Si2 -111.2(2) . .
Fe1 Fe1 N2 Si2 -4.3(151) 3_655 .
Fe1 N1 C1 C2 -176.4(7) 3_655 .
Fe1 N1 C1 C2 -71.3(8) . .
Fe1 N1 C1 C3' 78.7(12) 3_655 .
Fe1 N1 C1 C3' -176.3(12) . .
Fe1 N1 C1 C4 -59.7(9) 3_655 .
Fe1 N1 C1 C4 45.3(9) . .
Fe1 N1 C1 C4' -37.3(13) 3_655 .
Fe1 N1 C1 C4' 67.8(13) . .
Fe1 N1 C1 C3 59.8(10) 3_655 .
Fe1 N1 C1 C3 164.9(9) . .
Fe1 N1 C1 C2' -159.0(14) 3_655 .
Fe1 N1 C1 C2' -53.9(14) . .
